data_2213396
loop_
_publ_author_name
'Jian-Fang Dong'
'Lian-Zhi Li'
'Hui Cui'
'Da-Qi Wang'
'Tao Xu'

_publ_section_title
;(1-Formyl-2-naphtholato-\k^2^<i>O</i>,<i>O</i>')dioxo(1,10-phenanthroline-\k^2^<i>N</i>,<i>N</i>')vanadium(V)
 dichloromethane 0.25-solvate
;
_journal_coeditor_code HK2217
_journal_issue 5
_journal_name_full 'Acta Crystallographica Section E'
_journal_page_first m1458
_journal_page_last m1460
_journal_paper_doi 10.1107/S1600536807016741
_journal_volume 63
_journal_year 2007
_chemical_formula_iupac '[V (C11 H7 O2) O2 (C12 H8 N2)], 0.25C H2 Cl2'
_chemical_formula_moiety 'C23 H15 N2 O4 V1, 0.25C H2 Cl2'
_chemical_formula_sum 'C23.25 H15.5 Cl0.5 N2 O4 V'
_chemical_formula_weight 455.54
_chemical_name_systematic
;
(1-Formyl-2-naphtholato-\k^2^O,O')dioxo(1,10-phenanthroline-
\k^2^N,N')vanadium(V) dichloromethane quatersolvate
;
_space_group_IT_number 14
_symmetry_cell_setting monoclinic
_symmetry_space_group_name_Hall '-P 2ybc'
_symmetry_space_group_name_H-M 'P 1 21/c 1'
_atom_sites_solution_hydrogens geom
_atom_sites_solution_primary direct
_atom_sites_solution_secondary difmap
_audit_creation_method SHELXL-97
_cell_angle_alpha 90.00
_cell_angle_beta 90.105(2)
_cell_angle_gamma 90.00
_cell_formula_units_Z 4
_cell_length_a 13.860(2)
_cell_length_b 7.3946(14)
_cell_length_c 21.063(2)
_cell_measurement_reflns_used 1548
_cell_measurement_temperature 298(2)
_cell_measurement_theta_max 25.305
_cell_measurement_theta_min 2.429
_cell_volume 2158.7(6)
_computing_cell_refinement 'SAINT (Bruker, 2000)'
_computing_data_collection 'SMART (Bruker, 2000)'
_computing_data_reduction SAINT
_computing_molecular_graphics 'SHELXTL (Bruker, 2000)'
_computing_publication_material SHELXTL
_computing_structure_refinement 'SHELXL97 (Sheldrick, 1997)'
_computing_structure_solution 'SHELXS97 (Sheldrick, 1997)'
_diffrn_ambient_temperature 298(2)
_diffrn_measured_fraction_theta_full 0.992
_diffrn_measured_fraction_theta_max 0.992
_diffrn_measurement_device_type 'Bruker CCD area-detector'
_diffrn_measurement_method '\f and \w'
_diffrn_radiation_monochromator graphite
_diffrn_radiation_source 'fine-focus sealed tube'
_diffrn_radiation_type MoK\a
_diffrn_radiation_wavelength 0.71073
_diffrn_reflns_av_R_equivalents 0.0673
_diffrn_reflns_av_sigmaI/netI 0.0830
_diffrn_reflns_limit_h_max 16
_diffrn_reflns_limit_h_min -16
_diffrn_reflns_limit_k_max 8
_diffrn_reflns_limit_k_min -6
_diffrn_reflns_limit_l_max 24
_diffrn_reflns_limit_l_min -25
_diffrn_reflns_number 10232
_diffrn_reflns_theta_full 25.01
_diffrn_reflns_theta_max 25.01
_diffrn_reflns_theta_min 2.43
_exptl_absorpt_coefficient_mu 0.553
_exptl_absorpt_correction_T_max 0.9216
_exptl_absorpt_correction_T_min 0.8833
_exptl_absorpt_correction_type multi-scan
_exptl_absorpt_process_details '(SADABS; Sheldrick, 1996)'
_exptl_crystal_colour yellow
_exptl_crystal_density_diffrn 1.402
_exptl_crystal_density_method 'not measured'
_exptl_crystal_description block
_exptl_crystal_F_000 930
_exptl_crystal_size_max 0.23
_exptl_crystal_size_mid 0.18
_exptl_crystal_size_min 0.15
_refine_diff_density_max 0.957
_refine_diff_density_min -0.724
_refine_ls_extinction_method none
_refine_ls_goodness_of_fit_ref 0.979
_refine_ls_hydrogen_treatment constr
_refine_ls_matrix_type full
_refine_ls_number_parameters 298
_refine_ls_number_reflns 3770
_refine_ls_number_restraints 24
_refine_ls_restrained_S_all 1.018
_refine_ls_R_factor_all 0.1679
_refine_ls_R_factor_gt 0.0929
_refine_ls_shift/su_max 0.000
_refine_ls_shift/su_mean 0.000
_refine_ls_structure_factor_coef Fsqd
_refine_ls_weighting_details 'calc w=1/[\s^2^(Fo^2^)+(0.1784P)^2^] where P=(Fo^2^+2Fc^2^)/3'
_refine_ls_weighting_scheme calc
_refine_ls_wR_factor_gt 0.2370
_refine_ls_wR_factor_ref 0.3023
_reflns_number_gt 1689
_reflns_number_total 3770
_reflns_threshold_expression I>2\s(I)
_cod_data_source_file hk2217.cif
_cod_data_source_block I
_cod_original_cell_volume 2158.8(6)
_cod_original_sg_symbol_H-M 'P 21/c'
_cod_original_formula_sum 'C23.25 H15.5 Cl0.5 N2 O4 V1'
_cod_database_code 2213396
_cod_database_fobs_code 2213396

loop_
_symmetry_equiv_pos_as_xyz
'x, y, z'
'-x, y+1/2, -z+1/2'
'-x, -y, -z'
'x, -y-1/2, z-1/2'

loop_
_atom_site_type_symbol
_atom_site_label
_atom_site_fract_x
_atom_site_fract_y
_atom_site_fract_z
_atom_site_U_iso_or_equiv
_atom_site_adp_type
_atom_site_calc_flag
_atom_site_refinement_flags
_atom_site_occupancy
V V1 0.69966(10) 0.35006(18) 0.63224(6) 0.0649(5) Uani d . 1
N N1 0.6243(5) 0.3105(7) 0.5438(3) 0.0585(16) Uani d . 1
N N2 0.5465(5) 0.2605(8) 0.6576(3) 0.0618(16) Uani d . 1
O O1 0.7038(4) 0.0555(8) 0.6263(2) 0.0790(16) Uani d . 1
O O2 0.7294(4) 0.3058(7) 0.7188(3) 0.0713(15) Uani d . 1
O O3 0.8047(4) 0.3515(9) 0.5978(3) 0.0908(19) Uani d . 1
O O4 0.6664(4) 0.5577(7) 0.6381(2) 0.0763(16) Uani d . 1
Cl Cl1 0.8973(15) 0.640(2) 0.5323(10) 0.211(8) Uani d PDU 0.25
Cl Cl2 0.8606(11) 1.026(2) 0.5153(9) 0.190(7) Uani d PDU 0.25
C C1 0.7493(6) -0.0455(12) 0.6626(4) 0.071(2) Uani d . 1
H H1 0.7549 -0.1658 0.6502 0.085 Uiso calc R 1
C C2 0.7940(5) 0.0025(10) 0.7214(3) 0.0575(18) Uani d . 1
C C3 0.7764(5) 0.1737(10) 0.7478(4) 0.063(2) Uani d . 1
C C4 0.8082(6) 0.2053(12) 0.8125(4) 0.073(2) Uani d . 1
H H4 0.7957 0.3163 0.8315 0.087 Uiso calc R 1
C C5 0.8554(6) 0.0769(12) 0.8454(4) 0.074(2) Uani d . 1
H H5 0.8733 0.1005 0.8871 0.089 Uiso calc R 1
C C6 0.8785(5) -0.0922(12) 0.8186(4) 0.069(2) Uani d . 1
C C7 0.8498(5) -0.1331(10) 0.7561(3) 0.0597(19) Uani d . 1
C C8 0.8762(6) -0.3021(11) 0.7310(4) 0.074(2) Uani d . 1
H H8 0.8581 -0.3305 0.6897 0.088 Uiso calc R 1
C C9 0.9265(6) -0.4237(13) 0.7646(5) 0.080(2) Uani d . 1
H H9 0.9428 -0.5345 0.7467 0.096 Uiso calc R 1
C C10 0.9545(7) -0.3827(14) 0.8272(5) 0.093(3) Uani d . 1
H H10 0.9901 -0.4670 0.8501 0.111 Uiso calc R 1
C C11 0.9308(7) -0.2235(14) 0.8550(5) 0.089(3) Uani d . 1
H H11 0.9481 -0.1999 0.8968 0.107 Uiso calc R 1
C C12 0.6619(6) 0.3395(11) 0.4860(4) 0.073(2) Uani d . 1
H H12 0.7260 0.3762 0.4839 0.088 Uiso calc R 1
C C13 0.6136(7) 0.3195(11) 0.4302(4) 0.078(2) Uani d . 1
H H13 0.6441 0.3386 0.3915 0.093 Uiso calc R 1
C C14 0.5175(7) 0.2697(11) 0.4331(4) 0.078(2) Uani d . 1
H H14 0.4823 0.2569 0.3957 0.093 Uiso calc R 1
C C15 0.4721(6) 0.2382(10) 0.4919(4) 0.0632(19) Uani d . 1
C C16 0.5288(5) 0.2610(9) 0.5464(3) 0.0552(18) Uani d . 1
C C17 0.4876(5) 0.2360(9) 0.6071(3) 0.0564(18) Uani d . 1
C C18 0.3896(6) 0.1872(9) 0.6134(4) 0.064(2) Uani d . 1
C C19 0.3537(7) 0.1623(11) 0.6748(5) 0.083(3) Uani d . 1
H H19 0.2897 0.1293 0.6810 0.100 Uiso calc R 1
C C20 0.4129(7) 0.1866(12) 0.7247(5) 0.087(3) Uani d . 1
H H20 0.3896 0.1712 0.7657 0.104 Uiso calc R 1
C C21 0.5108(7) 0.2355(12) 0.7151(4) 0.078(2) Uani d . 1
H H21 0.5508 0.2504 0.7502 0.093 Uiso calc R 1
C C22 0.3744(6) 0.1911(11) 0.4991(5) 0.079(2) Uani d . 1
H H22 0.3359 0.1774 0.4633 0.095 Uiso calc R 1
C C23 0.3355(7) 0.1654(11) 0.5570(5) 0.081(3) Uani d . 1
H H23 0.2710 0.1321 0.5599 0.097 Uiso calc R 1
C C24 0.9271(14) 0.857(2) 0.5301(11) 0.24(4) Uani d PDU 0.25
H H24A 0.9556 0.8818 0.5712 0.293 Uiso calc PRD 0.25
H H24B 0.9795 0.8643 0.4997 0.293 Uiso calc PR 0.25

loop_
_atom_site_aniso_label
_atom_site_aniso_U_11
_atom_site_aniso_U_22
_atom_site_aniso_U_33
_atom_site_aniso_U_12
_atom_site_aniso_U_13
_atom_site_aniso_U_23
V1 0.0704(10) 0.0625(9) 0.0618(9) -0.0084(7) -0.0102(7) -0.0026(6)
N1 0.065(4) 0.056(4) 0.055(4) 0.001(3) 0.008(3) 0.002(3)
N2 0.080(4) 0.058(4) 0.048(3) 0.003(3) 0.000(3) 0.008(3)
O1 0.090(4) 0.074(4) 0.073(4) -0.004(3) -0.027(3) -0.010(3)
O2 0.075(4) 0.063(3) 0.076(4) 0.005(3) -0.022(3) -0.009(3)
O3 0.056(3) 0.120(5) 0.096(4) -0.013(3) -0.004(3) -0.005(4)
O4 0.115(4) 0.050(3) 0.064(3) -0.012(3) -0.017(3) 0.000(2)
Cl1 0.203(11) 0.230(11) 0.202(11) -0.041(9) 0.019(9) 0.068(9)
Cl2 0.193(10) 0.195(11) 0.183(10) 0.009(8) 0.008(8) -0.022(8)
C1 0.072(5) 0.069(5) 0.073(5) -0.001(4) -0.022(4) -0.003(4)
C2 0.050(4) 0.061(5) 0.061(4) -0.002(3) -0.009(3) -0.003(4)
C3 0.059(5) 0.067(5) 0.061(5) 0.000(4) -0.016(4) -0.009(4)
C4 0.076(6) 0.078(6) 0.064(5) 0.003(4) -0.009(4) -0.007(4)
C5 0.078(6) 0.082(6) 0.063(5) 0.002(5) -0.016(4) -0.006(4)
C6 0.055(5) 0.086(6) 0.067(5) -0.003(4) -0.011(4) 0.010(4)
C7 0.044(4) 0.070(5) 0.065(5) -0.006(4) -0.006(3) -0.001(4)
C8 0.062(5) 0.070(6) 0.089(6) -0.001(4) -0.002(4) -0.001(4)
C9 0.068(6) 0.075(6) 0.097(7) 0.013(4) -0.008(5) -0.004(5)
C10 0.075(6) 0.092(7) 0.112(8) 0.016(5) -0.015(6) 0.020(6)
C11 0.087(7) 0.092(7) 0.088(6) 0.015(5) -0.014(5) 0.010(5)
C12 0.072(5) 0.071(6) 0.076(6) 0.003(4) 0.011(5) 0.007(4)
C13 0.097(7) 0.084(6) 0.052(5) 0.009(5) -0.005(5) -0.002(4)
C14 0.103(7) 0.075(6) 0.055(5) 0.016(5) -0.014(5) -0.008(4)
C15 0.078(6) 0.055(5) 0.057(5) 0.004(4) -0.017(4) -0.004(4)
C16 0.067(5) 0.045(4) 0.054(4) -0.001(3) -0.004(4) 0.001(3)
C17 0.065(5) 0.047(4) 0.057(4) -0.003(3) -0.004(4) 0.000(3)
C18 0.062(5) 0.052(5) 0.078(5) -0.003(3) 0.000(4) 0.003(4)
C19 0.080(6) 0.065(6) 0.105(7) -0.004(4) 0.017(6) 0.008(5)
C20 0.092(7) 0.081(7) 0.087(7) 0.003(5) 0.030(6) 0.009(5)
C21 0.103(7) 0.074(6) 0.056(5) -0.001(5) -0.001(5) 0.000(4)
C22 0.074(6) 0.073(6) 0.091(7) 0.003(4) -0.024(5) -0.009(5)
C23 0.067(6) 0.073(6) 0.102(7) -0.011(4) -0.014(5) 0.000(5)
C24 0.25(4) 0.25(4) 0.24(4) 0.000(11) 0.003(11) -0.008(11)

loop_
_atom_type_symbol
_atom_type_description
_atom_type_scat_dispersion_real
_atom_type_scat_dispersion_imag
_atom_type_scat_source
C C 0.0033 0.0016 'International Tables Vol C Tables 4.2.6.8 and 6.1.1.4'
H H 0.0000 0.0000 'International Tables Vol C Tables 4.2.6.8 and 6.1.1.4'
N N 0.0061 0.0033 'International Tables Vol C Tables 4.2.6.8 and 6.1.1.4'
O O 0.0106 0.0060 'International Tables Vol C Tables 4.2.6.8 and 6.1.1.4'
V V 0.3005 0.5294 'International Tables Vol C Tables 4.2.6.8 and 6.1.1.4'
Cl Cl 0.1484 0.1585 'International Tables Vol C Tables 4.2.6.8 and 6.1.1.4'

loop_
_geom_angle_atom_site_label_1
_geom_angle_atom_site_label_2
_geom_angle_atom_site_label_3
_geom_angle
_geom_angle_publ_flag
O2 V1 O1 82.9(2) yes
O3 V1 O1 87.6(3) yes
O4 V1 O1 164.8(3) yes
N1 V1 O1 80.1(2) yes
O3 V1 O2 103.7(3) yes
O4 V1 O2 98.8(2) yes
O4 V1 O3 106.5(3) yes
O2 V1 N1 155.8(2) yes
O3 V1 N1 92.8(3) yes
O4 V1 N1 93.3(2) yes
O1 V1 N2 75.5(2) yes
O2 V1 N2 85.8(2) yes
O3 V1 N2 159.5(3) yes
O4 V1 N2 89.6(3) yes
N1 V1 N2 73.4(2) yes
C12 N1 C16 117.0(7) ?
C12 N1 V1 125.1(6) ?
C16 N1 V1 117.9(4) ?
C21 N2 C17 118.3(7) ?
C21 N2 V1 127.1(6) ?
C17 N2 V1 114.5(5) ?
C1 O1 V1 125.4(5) ?
C3 O2 V1 132.6(5) ?
O1 C1 C2 127.1(8) ?
O1 C1 H1 116.4 ?
C2 C1 H1 116.4 ?
C3 C2 C1 119.4(7) ?
C3 C2 C7 120.9(7) ?
C1 C2 C7 119.4(7) ?
O2 C3 C2 124.7(7) ?
O2 C3 C4 117.6(7) ?
C2 C3 C4 117.7(7) ?
C5 C4 C3 121.1(8) ?
C5 C4 H4 119.4 ?
C3 C4 H4 119.4 ?
C4 C5 C6 122.1(8) ?
C4 C5 H5 118.9 ?
C6 C5 H5 118.9 ?
C5 C6 C7 120.0(7) ?
C5 C6 C11 120.2(8) ?
C7 C6 C11 119.8(9) ?
C8 C7 C6 117.9(7) ?
C8 C7 C2 124.1(7) ?
C6 C7 C2 118.0(7) ?
C9 C8 C7 122.3(9) ?
C9 C8 H8 118.8 ?
C7 C8 H8 118.8 ?
C8 C9 C10 119.6(9) ?
C8 C9 H9 120.2 ?
C10 C9 H9 120.2 ?
C11 C10 C9 121.6(9) ?
C11 C10 H10 119.2 ?
C9 C10 H10 119.2 ?
C10 C11 C6 118.8(9) ?
C10 C11 H11 120.6 ?
C6 C11 H11 120.6 ?
N1 C12 C13 125.1(8) ?
N1 C12 H12 117.4 ?
C13 C12 H12 117.4 ?
C12 C13 C14 117.6(8) ?
C12 C13 H13 121.2 ?
C14 C13 H13 121.2 ?
C13 C14 C15 120.9(8) ?
C13 C14 H14 119.5 ?
C15 C14 H14 119.5 ?
C16 C15 C22 118.6(8) ?
C16 C15 C14 116.8(8) ?
C22 C15 C14 124.5(8) ?
N1 C16 C15 122.5(7) ?
N1 C16 C17 117.5(6) ?
C15 C16 C17 119.9(7) ?
N2 C17 C18 122.8(7) ?
N2 C17 C16 116.7(7) ?
C18 C17 C16 120.6(7) ?
C19 C18 C17 117.6(8) ?
C19 C18 C23 125.0(9) ?
C17 C18 C23 117.3(8) ?
C20 C19 C18 119.2(9) ?
C20 C19 H19 120.4 ?
C18 C19 H19 120.4 ?
C19 C20 C21 120.3(8) ?
C19 C20 H20 119.8 ?
C21 C20 H20 119.8 ?
N2 C21 C20 121.7(8) ?
N2 C21 H21 119.1 ?
C20 C21 H21 119.1 ?
C23 C22 C15 121.3(8) ?
C23 C22 H22 119.3 ?
C15 C22 H22 119.3 ?
C22 C23 C18 122.2(8) ?
C22 C23 H23 118.9 ?
C18 C23 H23 118.9 ?
Cl2 C24 Cl1 128.7(16) ?
Cl2 C24 H24A 105.1 ?
Cl1 C24 H24A 105.1 ?
Cl2 C24 H24B 105.1 ?
Cl1 C24 H24B 105.1 ?
H24A C24 H24B 105.9 ?

loop_
_geom_bond_atom_site_label_1
_geom_bond_atom_site_label_2
_geom_bond_distance
_geom_bond_publ_flag
V1 O1 2.182(6) yes
V1 O2 1.896(6) yes
V1 O3 1.627(6) yes
V1 O4 1.608(5) yes
V1 N1 2.153(6) yes
V1 N2 2.287(6) yes
N1 C12 1.344(9) ?
N1 C16 1.375(9) ?
N2 C21 1.324(9) ?
N2 C17 1.352(9) ?
O1 C1 1.240(9) ?
O2 C3 1.323(9) ?
Cl1 C24 1.659(15) ?
Cl2 C24 1.583(19) ?
C1 C2 1.428(10) ?
C1 H1 0.9300 ?
C2 C3 1.404(10) ?
C2 C7 1.460(10) ?
C3 C4 1.451(10) ?
C4 C5 1.345(11) ?
C4 H4 0.9300 ?
C5 C6 1.409(11) ?
C5 H5 0.9300 ?
C6 C7 1.409(10) ?
C6 C11 1.432(11) ?
C7 C8 1.405(10) ?
C8 C9 1.339(11) ?
C8 H8 0.9300 ?
C9 C10 1.407(12) ?
C9 H9 0.9300 ?
C10 C11 1.355(13) ?
C10 H10 0.9300 ?
C11 H11 0.9300 ?
C12 C13 1.359(11) ?
C12 H12 0.9300 ?
C13 C14 1.384(12) ?
C13 H13 0.9300 ?
C14 C15 1.409(11) ?
C14 H14 0.9300 ?
C15 C16 1.400(10) ?
C15 C22 1.408(11) ?
C16 C17 1.413(9) ?
C17 C18 1.412(10) ?
C18 C19 1.397(12) ?
C18 C23 1.412(11) ?
C19 C20 1.345(13) ?
C19 H19 0.9300 ?
C20 C21 1.418(12) ?
C20 H20 0.9300 ?
C21 H21 0.9300 ?
C22 C23 1.347(12) ?
C22 H22 0.9300 ?
C23 H23 0.9300 ?
C24 H24A 0.9700 ?
C24 H24B 0.9700 ?

loop_
_geom_hbond_atom_site_label_D
_geom_hbond_atom_site_label_H
_geom_hbond_atom_site_label_A
_geom_hbond_site_symmetry_A
_geom_hbond_distance_DH
_geom_hbond_distance_HA
_geom_hbond_distance_DA
_geom_hbond_angle_DHA
C1 H1 O4 1_545 0.93 2.41 3.199(10) 142.5
C14 H14 O4 3_666 0.93 2.57 3.219(11) 126.3
C20 H20 O4 2_646 0.93 2.32 3.237(11) 166

loop_
_geom_torsion_atom_site_label_1
_geom_torsion_atom_site_label_2
_geom_torsion_atom_site_label_3
_geom_torsion_atom_site_label_4
_geom_torsion
O4 V1 N1 C12 89.7(6)
O3 V1 N1 C12 -17.0(6)
O2 V1 N1 C12 -150.2(6)
O1 V1 N1 C12 -104.1(6)
N2 V1 N1 C12 178.3(6)
O4 V1 N1 C16 -86.7(5)
O3 V1 N1 C16 166.6(5)
O2 V1 N1 C16 33.4(8)
O1 V1 N1 C16 79.6(5)
N2 V1 N1 C16 1.9(5)
O4 V1 N2 C21 -87.1(7)
O3 V1 N2 C21 130.4(9)
O2 V1 N2 C21 11.7(6)
N1 V1 N2 C21 179.3(7)
O1 V1 N2 C21 95.5(7)
O4 V1 N2 C17 91.2(5)
O3 V1 N2 C17 -51.4(10)
O2 V1 N2 C17 -170.0(5)
N1 V1 N2 C17 -2.4(5)
O1 V1 N2 C17 -86.2(5)
O4 V1 O1 C1 -122.3(10)
O3 V1 O1 C1 79.3(7)
O2 V1 O1 C1 -24.8(7)
N1 V1 O1 C1 172.6(7)
N2 V1 O1 C1 -112.2(7)
O4 V1 O2 C3 -166.6(7)
O3 V1 O2 C3 -57.1(7)
N1 V1 O2 C3 74.4(9)
O1 V1 O2 C3 28.7(7)
N2 V1 O2 C3 104.5(7)
V1 O1 C1 C2 11.8(12)
O1 C1 C2 C3 9.6(12)
O1 C1 C2 C7 -176.3(8)
V1 O2 C3 C2 -18.8(12)
V1 O2 C3 C4 164.0(5)
C1 C2 C3 O2 -8.3(12)
C7 C2 C3 O2 177.7(7)
C1 C2 C3 C4 168.9(7)
C7 C2 C3 C4 -5.2(11)
O2 C3 C4 C5 179.3(7)
C2 C3 C4 C5 1.9(12)
C3 C4 C5 C6 1.6(13)
C4 C5 C6 C7 -1.8(13)
C4 C5 C6 C11 178.6(8)
C5 C6 C7 C8 178.8(7)
C11 C6 C7 C8 -1.6(11)
C5 C6 C7 C2 -1.5(11)
C11 C6 C7 C2 178.1(7)
C3 C2 C7 C8 -175.3(7)
C1 C2 C7 C8 10.7(11)
C3 C2 C7 C6 5.0(10)
C1 C2 C7 C6 -169.0(7)
C6 C7 C8 C9 0.5(12)
C2 C7 C8 C9 -179.2(8)
C7 C8 C9 C10 -0.1(13)
C8 C9 C10 C11 0.9(14)
C9 C10 C11 C6 -2.0(14)
C5 C6 C11 C10 -178.0(8)
C7 C6 C11 C10 2.3(13)
C16 N1 C12 C13 -1.7(11)
V1 N1 C12 C13 -178.0(6)
N1 C12 C13 C14 1.7(13)
C12 C13 C14 C15 -1.0(12)
C13 C14 C15 C16 0.4(11)
C13 C14 C15 C22 178.6(8)
C12 N1 C16 C15 1.0(10)
V1 N1 C16 C15 177.6(5)
C12 N1 C16 C17 -177.9(6)
V1 N1 C16 C17 -1.3(8)
C22 C15 C16 N1 -178.7(7)
C14 C15 C16 N1 -0.4(10)
C22 C15 C16 C17 0.2(10)
C14 C15 C16 C17 178.5(7)
C21 N2 C17 C18 0.8(10)
V1 N2 C17 C18 -177.6(5)
C21 N2 C17 C16 -179.0(7)
V1 N2 C17 C16 2.6(8)
N1 C16 C17 N2 -1.0(9)
C15 C16 C17 N2 -179.9(6)
N1 C16 C17 C18 179.2(6)
C15 C16 C17 C18 0.3(10)
N2 C17 C18 C19 -0.6(11)
C16 C17 C18 C19 179.2(7)
N2 C17 C18 C23 -179.9(7)
C16 C17 C18 C23 -0.1(10)
C17 C18 C19 C20 0.5(11)
C23 C18 C19 C20 179.7(8)
C18 C19 C20 C21 -0.5(13)
C17 N2 C21 C20 -0.8(11)
V1 N2 C21 C20 177.4(6)
C19 C20 C21 N2 0.7(13)
C16 C15 C22 C23 -0.9(12)
C14 C15 C22 C23 -179.1(8)
C15 C22 C23 C18 1.2(13)
C19 C18 C23 C22 -179.8(8)
C17 C18 C23 C22 -0.6(12)
